data_7157454
loop_
_publ_author_name
'Wu, Xinjie'
'Jia, Ming'
'Huang, Mengmeng'
'Kim, Jung Keun'
'Zhao, Zheng'
'Liu, Junkai'
'Xi, Jinhu'
'Li, Yabo'
'Wu, Yangjie'

_publ_section_title
;
 A visible-light-induced &quot;on-off&quot; one-pot synthesis of
 3-arylacetylene coumarins with AIE properties.
;
_journal_issue 17
_journal_name_full 'Organic &amp; biomolecular chemistry'
_journal_page_first 3346
_journal_page_last 3353
_journal_paper_doi 10.1039/d0ob00479k
_journal_volume 18
_journal_year 2020
_chemical_formula_moiety 'C24 H15 F O3'
_chemical_formula_sum 'C24 H15 F O3'
_chemical_formula_weight 370.36
_space_group_crystal_system orthorhombic
_space_group_IT_number 29
_space_group_name_Hall 'P 2c -2ac'
_space_group_name_H-M_alt 'P c a 21'
_atom_sites_solution_hydrogens geom
_atom_sites_solution_primary iterative
_audit_creation_date 2019-11-15
_audit_creation_method
;
Olex2 1.2
(compiled 2018.05.29 svn.r3508 for OlexSys, GUI svn.r5506)
;
_audit_update_record
;
2019-11-20 deposited with the CCDC.	2020-04-06 downloaded from the CCDC.
;
_cell_angle_alpha 90
_cell_angle_beta 90
_cell_angle_gamma 90
_cell_formula_units_Z 8
_cell_length_a 21.9897(6)
_cell_length_b 12.2777(3)
_cell_length_c 13.5508(4)
_cell_measurement_reflns_used 3453
_cell_measurement_temperature 293(2)
_cell_measurement_theta_max 69.4180
_cell_measurement_theta_min 4.0300
_cell_volume 3658.48(17)
_computing_cell_refinement 'CrysAlisPro 1.171.40.53 (Rigaku OD, 2019)'
_computing_data_collection 'CrysAlisPro 1.171.40.53 (Rigaku OD, 2019)'
_computing_data_reduction 'CrysAlisPro 1.171.40.53 (Rigaku OD, 2019)'
_computing_molecular_graphics 'Olex2 (Dolomanov et al., 2009)'
_computing_publication_material 'Olex2 (Dolomanov et al., 2009)'
_computing_structure_refinement 'ShelXL (Sheldrick, 2015)'
_computing_structure_solution
;
Superflip (Palatinus & Chapuis, 2007;Palatinus & van der Lee, 2008;
Palatinus et al., 2012)
;
_diffrn_ambient_temperature 293(2)
_diffrn_detector 'CCD plate'
_diffrn_detector_area_resol_mean 16.2312
_diffrn_detector_type Eos
_diffrn_measured_fraction_theta_full 0.998
_diffrn_measured_fraction_theta_max 0.998
_diffrn_measurement_details
;
List of Runs (angles in degrees, time in seconds):

  # Type    Start    End  Width  t~exp~   \w     \q     \k     \f   Frames
#--------------------------------------------------------------------------
  1  \w    -97.00 -49.00   1.00    1.50    --  -33.50 178.00-120.00   48
  2  \w   -101.00 -51.00   1.00    1.50    --  -33.50 -57.00 -90.00   50
  3  \w    -45.00 -17.00   1.00    1.50    --  -33.50 -57.00-150.00   28
  4  \w     71.00 110.00   1.00    1.50    --   36.47 178.00-150.00   39
  5  \w     41.00  68.00   1.00    1.50    --   36.47 -99.00 -90.00   27
  6  \w     60.00 109.00   1.00    1.50    --   36.47 178.00 -30.00   49
  7  \w     -4.00  22.00   1.00    1.50    --   36.47 -99.00 -90.00   26
  8  \w     59.00 106.00   1.00    5.00    --  108.00-111.00 -60.00   47
  9  \w    105.00 178.00   1.00    5.00    --  108.00 111.00-150.00   73
 10  \w     40.00  78.00   1.00    5.00    --  108.00 -94.00-180.00   38
 11  \w    100.00 178.00   1.00    5.00    --  108.00 111.00  90.00   78
 12  \w     47.00 131.00   1.00    5.00    --  108.00 -30.00 120.00   84
 13  \w   -102.00 -76.00   1.00    2.50    --  -33.50 178.00-180.00   26
 14  \w     47.00  72.00   1.00    2.50    --   36.47 -19.00  90.00   25
 15  \w     31.00  62.00   1.00    2.50    --   36.47 -99.00  60.00   31
 16  \w    -32.00  33.00   1.00    2.50    --   36.47 -19.00  90.00   65
 17  \w     45.00  88.00   1.00    2.50    --   36.47  56.00-117.00   43
 18  \w     32.00  58.00   1.00    2.50    --   36.47 -99.00 -30.00   26
 19  \w     59.00 105.00   1.00    3.00    --  108.00 -94.00 -30.00   46
 20  \w    111.00 148.00   1.00    3.00    --  108.00  61.00   0.00   37
 21  \w    125.00 151.00   1.00    3.00    --  108.00  61.00  60.00   26
 22  \w     92.00 104.00   1.00    3.00    --  108.00  61.00 -60.00   12
;
_diffrn_measurement_device 'four-circle diffractometer'
_diffrn_measurement_device_type 'Xcalibur, Eos, Gemini'
_diffrn_measurement_method '\w scans'
_diffrn_orient_matrix_type 'CrysAlisPro convention (1999,Acta A55,543-557)'
_diffrn_orient_matrix_UB_11 -0.0024437000
_diffrn_orient_matrix_UB_12 0.0829850000
_diffrn_orient_matrix_UB_13 0.0850143000
_diffrn_orient_matrix_UB_21 0.0690592000
_diffrn_orient_matrix_UB_22 -0.0120387000
_diffrn_orient_matrix_UB_23 0.0146894000
_diffrn_orient_matrix_UB_31 0.0110280000
_diffrn_orient_matrix_UB_32 0.0932896000
_diffrn_orient_matrix_UB_33 -0.0737560000
_diffrn_radiation_monochromator graphite
_diffrn_radiation_probe x-ray
_diffrn_radiation_type CuK\a
_diffrn_radiation_wavelength 1.54184
_diffrn_reflns_av_R_equivalents 0.0319
_diffrn_reflns_av_unetI/netI 0.0371
_diffrn_reflns_Laue_measured_fraction_full 0.998
_diffrn_reflns_Laue_measured_fraction_max 0.998
_diffrn_reflns_limit_h_max 26
_diffrn_reflns_limit_h_min -26
_diffrn_reflns_limit_k_max 14
_diffrn_reflns_limit_k_min -13
_diffrn_reflns_limit_l_max 11
_diffrn_reflns_limit_l_min -16
_diffrn_reflns_number 13127
_diffrn_reflns_point_group_measured_fraction_full 0.750
_diffrn_reflns_point_group_measured_fraction_max 0.750
_diffrn_reflns_theta_full 67.337
_diffrn_reflns_theta_max 67.337
_diffrn_reflns_theta_min 3.600
_diffrn_source 'fine-focus sealed X-ray tube'
_diffrn_source_type 'Enhance (Cu) X-ray Source'
_exptl_absorpt_coefficient_mu 0.782
_exptl_absorpt_correction_T_max 1.00000
_exptl_absorpt_correction_T_min 0.90866
_exptl_absorpt_correction_type multi-scan
_exptl_absorpt_process_details
;
CrysAlisPro 1.171.40.53 (Rigaku Oxford Diffraction, 2019)
Empirical absorption correction using spherical harmonics,
 implemented in SCALE3 ABSPACK scaling algorithm.
;
_exptl_crystal_colour yellow
_exptl_crystal_colour_primary yellow
_exptl_crystal_density_diffrn 1.345
_exptl_crystal_description block
_exptl_crystal_F_000 1536
_exptl_crystal_size_max 0.16
_exptl_crystal_size_mid 0.13
_exptl_crystal_size_min 0.1
_refine_diff_density_max 0.163
_refine_diff_density_min -0.150
_refine_diff_density_rms 0.035
_refine_ls_abs_structure_details
;
 Flack x determined using 876 quotients [(I+)-(I-)]/[(I+)+(I-)]
 (Parsons, Flack and Wagner, Acta Cryst. B69 (2013) 249-259).
;
_refine_ls_abs_structure_Flack -0.15(18)
_refine_ls_extinction_coef 0.00211(16)
_refine_ls_extinction_expression Fc^*^=kFc[1+0.001xFc^2^\l^3^/sin(2\q)]^-1/4^
_refine_ls_extinction_method 'SHELXL-2014/7 (Sheldrick 2014'
_refine_ls_goodness_of_fit_ref 1.021
_refine_ls_hydrogen_treatment constr
_refine_ls_matrix_type full
_refine_ls_number_parameters 508
_refine_ls_number_reflns 4929
_refine_ls_number_restraints 1
_refine_ls_restrained_S_all 1.021
_refine_ls_R_factor_all 0.0573
_refine_ls_R_factor_gt 0.0421
_refine_ls_shift/su_max 0.000
_refine_ls_shift/su_mean 0.000
_refine_ls_structure_factor_coef Fsqd
_refine_ls_weighting_details 'w=1/[\s^2^(Fo^2^)+(0.0545P)^2^+0.0553P] where P=(Fo^2^+2Fc^2^)/3'
_refine_ls_weighting_scheme calc
_refine_ls_wR_factor_gt 0.1018
_refine_ls_wR_factor_ref 0.1161
_reflns_Friedel_coverage 0.435
_reflns_Friedel_fraction_full 0.477
_reflns_Friedel_fraction_max 0.477
_reflns_number_gt 3789
_reflns_number_total 4929
_reflns_threshold_expression 'I > 2\s(I)'
_cod_data_source_file d0ob00479k2.cif
_cod_data_source_block 201911292
_cod_depositor_comments 'Adding full bibliography for 7157451--7157455.cif.'
_cod_original_cell_volume 3658.47(17)
_cod_database_code 7157454
_shelx_shelxl_version_number 2014/7
_chemical_oxdiff_formula C40H40O2N4F1
_shelx_space_group_comment
;
The symmetry employed for this shelxl refinement is uniquely defined
by the following loop, which should always be used as a source of
symmetry information in preference to the above space-group names.
They are only intended as comments.
;
_shelx_estimated_absorpt_t_max 0.926
_shelx_estimated_absorpt_t_min 0.885
_reflns_odcompleteness_completeness 99.95
_reflns_odcompleteness_iscentric 1
_reflns_odcompleteness_theta 66.97
_olex2_refinement_description
;
1. Fixed Uiso
 At 1.2 times of:
  All C(H) groups
 At 1.5 times of:
  All C(H,H,H) groups
2.a Aromatic/amide H refined with riding coordinates:
 C6(H6), C8(H8), C9(H9), C11(H11), C12(H12), C13(H13), C14(H14), C15(H15),
 C19(H19), C20(H20), C22(H22), C23(H23), C6'(H6'), C8'(H8'), C9'(H9'),
 C11'(H11'), C12'(H12'), C13'(H13'), C14'(H14'), C15'(H15'), C19'(H19'),
 C20'(H20'), C22'(H22'), C23'(H23')
2.b Idealised Me refined as rotating group:
 C24(H24A,H24B,H24C), C24'(H24D,H24E,H24F)
;
_olex2_submission_special_instructions 'No special instructions were received'
_oxdiff_exptl_absorpt_empirical_details
;
Empirical correction (ABSPACK) includes:
- Absorption correction using spherical harmonics
- Frame scaling
;
_oxdiff_exptl_absorpt_empirical_full_max 1.297
_oxdiff_exptl_absorpt_empirical_full_min 0.932

loop_
_space_group_symop_operation_xyz
'x, y, z'
'-x, -y, z+1/2'
'-x+1/2, y, z+1/2'
'x+1/2, -y, z'

loop_
_atom_site_label
_atom_site_type_symbol
_atom_site_fract_x
_atom_site_fract_y
_atom_site_fract_z
_atom_site_U_iso_or_equiv
_atom_site_adp_type
_atom_site_occupancy
_atom_site_site_symmetry_order
_atom_site_calc_flag
_atom_site_refinement_flags_posn
_atom_site_refinement_flags_adp
_atom_site_refinement_flags_occupancy
_atom_site_disorder_assembly
_atom_site_disorder_group
C1 C 0.55668(16) 0.2020(3) 0.6200(3) 0.0525(9) Uani 1 1 d . . . . .
C2 C 0.59714(16) 0.2962(3) 0.6288(3) 0.0470(8) Uani 1 1 d . . . . .
C3 C 0.65894(15) 0.2836(3) 0.6350(3) 0.0442(8) Uani 1 1 d . . . . .
C4 C 0.68401(16) 0.1747(3) 0.6342(3) 0.0476(8) Uani 1 1 d . . . . .
C5 C 0.64531(16) 0.0861(3) 0.6234(3) 0.0508(9) Uani 1 1 d . . . . .
C6 C 0.66526(19) -0.0203(3) 0.6225(3) 0.0641(11) Uani 1 1 d . . . . .
H6 H 0.6385 -0.0780 0.6131 0.077 Uiso 1 1 calc R . . . .
C7 C 0.72622(19) -0.0374(3) 0.6360(4) 0.0638(11) Uani 1 1 d . . . . .
C8 C 0.76730(18) 0.0452(3) 0.6486(4) 0.0628(11) Uani 1 1 d . . . . .
H8 H 0.8084 0.0304 0.6577 0.075 Uiso 1 1 calc R . . . .
C9 C 0.74604(18) 0.1512(3) 0.6476(3) 0.0551(9) Uani 1 1 d . . . . .
H9 H 0.7734 0.2083 0.6560 0.066 Uiso 1 1 calc R . . . .
C10 C 0.69934(16) 0.3804(3) 0.6421(3) 0.0521(9) Uani 1 1 d . . . . .
C11 C 0.74363(18) 0.3996(3) 0.5713(4) 0.0627(11) Uani 1 1 d . . . . .
H11 H 0.7493 0.3500 0.5202 0.075 Uiso 1 1 calc R . . . .
C12 C 0.7793(2) 0.4919(4) 0.5762(5) 0.0823(15) Uani 1 1 d . . . . .
H12 H 0.8082 0.5053 0.5277 0.099 Uiso 1 1 calc R . . . .
C13 C 0.7719(3) 0.5643(4) 0.6529(6) 0.099(2) Uani 1 1 d . . . . .
H13 H 0.7963 0.6260 0.6568 0.119 Uiso 1 1 calc R . . . .
C14 C 0.7290(3) 0.5454(4) 0.7229(5) 0.0960(19) Uani 1 1 d . . . . .
H14 H 0.7240 0.5949 0.7743 0.115 Uiso 1 1 calc R . . . .
C15 C 0.6926(2) 0.4541(4) 0.7190(4) 0.0718(12) Uani 1 1 d . . . . .
H15 H 0.6636 0.4420 0.7677 0.086 Uiso 1 1 calc R . . . .
C16 C 0.56732(16) 0.3991(3) 0.6281(3) 0.0493(8) Uani 1 1 d . . . . .
C17 C 0.54031(17) 0.4837(3) 0.6290(3) 0.0517(9) Uani 1 1 d . . . . .
C18 C 0.50959(16) 0.5862(3) 0.6311(3) 0.0494(8) Uani 1 1 d . . . . .
C19 C 0.54067(17) 0.6829(3) 0.6406(3) 0.0586(10) Uani 1 1 d . . . . .
H19 H 0.5828 0.6818 0.6467 0.070 Uiso 1 1 calc R . . . .
C20 C 0.51036(18) 0.7818(3) 0.6414(4) 0.0612(10) Uani 1 1 d . . . . .
H20 H 0.5322 0.8464 0.6471 0.073 Uiso 1 1 calc R . . . .
C21 C 0.44769(17) 0.7847(3) 0.6338(3) 0.0487(8) Uani 1 1 d . . . . .
C22 C 0.41606(16) 0.6883(3) 0.6240(3) 0.0494(8) Uani 1 1 d . . . . .
H22 H 0.3739 0.6899 0.6183 0.059 Uiso 1 1 calc R . . . .
C23 C 0.44585(17) 0.5895(3) 0.6225(3) 0.0472(8) Uani 1 1 d . . . . .
H23 H 0.4239 0.5252 0.6158 0.057 Uiso 1 1 calc R . . . .
C24 C 0.4445(2) 0.9783(3) 0.6365(4) 0.0799(14) Uani 1 1 d . . . . .
H24A H 0.4647 0.9862 0.6988 0.120 Uiso 1 1 calc GR . . . .
H24B H 0.4158 1.0365 0.6282 0.120 Uiso 1 1 calc GR . . . .
H24C H 0.4739 0.9807 0.5842 0.120 Uiso 1 1 calc GR . . . .
F1 F 0.74694(14) -0.14147(17) 0.6366(3) 0.0947(9) Uani 1 1 d . . . . .
O1 O 0.50211(12) 0.2050(2) 0.6159(3) 0.0709(9) Uani 1 1 d . . . . .
O2 O 0.58343(11) 0.1010(2) 0.6141(2) 0.0595(8) Uani 1 1 d . . . . .
O3 O 0.41336(12) 0.8769(2) 0.6339(3) 0.0634(7) Uani 1 1 d . . . . .
C1' C 0.45534(17) 0.4283(3) 0.3902(3) 0.0522(9) Uani 1 1 d . . . . .
C2' C 0.49552(15) 0.5215(3) 0.3783(3) 0.0457(8) Uani 1 1 d . . . . .
C3' C 0.55721(15) 0.5095(3) 0.3725(3) 0.0439(7) Uani 1 1 d . . . . .
C4' C 0.58229(16) 0.4003(3) 0.3722(3) 0.0457(8) Uani 1 1 d . . . . .
C5' C 0.54347(16) 0.3121(3) 0.3832(3) 0.0488(8) Uani 1 1 d . . . . .
C6' C 0.56377(19) 0.2050(3) 0.3829(3) 0.0573(10) Uani 1 1 d . . . . .
H6' H 0.5370 0.1471 0.3916 0.069 Uiso 1 1 calc R . . . .
C7' C 0.6246(2) 0.1882(3) 0.3694(3) 0.0594(10) Uani 1 1 d . . . . .
C8' C 0.66531(19) 0.2710(3) 0.3561(3) 0.0591(10) Uani 1 1 d . . . . .
H8' H 0.7064 0.2563 0.3463 0.071 Uiso 1 1 calc R . . . .
C9' C 0.64430(17) 0.3768(3) 0.3577(3) 0.0538(9) Uani 1 1 d . . . . .
H9' H 0.6716 0.4338 0.3489 0.065 Uiso 1 1 calc R . . . .
C10' C 0.59739(16) 0.6056(3) 0.3667(3) 0.0499(9) Uani 1 1 d . . . . .
C11' C 0.64151(18) 0.6228(3) 0.4391(3) 0.0573(10) Uani 1 1 d . . . . .
H11' H 0.6471 0.5716 0.4889 0.069 Uiso 1 1 calc R . . . .
C12' C 0.6770(2) 0.7160(4) 0.4368(4) 0.0775(14) Uani 1 1 d . . . . .
H12' H 0.7059 0.7278 0.4857 0.093 Uiso 1 1 calc R . . . .
C13' C 0.6698(2) 0.7907(4) 0.3631(6) 0.0930(18) Uani 1 1 d . . . . .
H13' H 0.6937 0.8533 0.3622 0.112 Uiso 1 1 calc R . . . .
C14' C 0.6272(2) 0.7737(4) 0.2899(5) 0.0884(17) Uani 1 1 d . . . . .
H14' H 0.6228 0.8243 0.2393 0.106 Uiso 1 1 calc R . . . .
C15' C 0.5909(2) 0.6812(3) 0.2917(3) 0.0658(11) Uani 1 1 d . . . . .
H15' H 0.5621 0.6700 0.2424 0.079 Uiso 1 1 calc R . . . .
C16' C 0.46586(16) 0.6247(3) 0.3771(3) 0.0502(8) Uani 1 1 d . . . . .
C17' C 0.43945(17) 0.7102(3) 0.3774(3) 0.0507(8) Uani 1 1 d . . . . .
C18' C 0.40801(16) 0.8122(3) 0.3795(3) 0.0476(8) Uani 1 1 d . . . . .
C19' C 0.43883(17) 0.9092(3) 0.3702(4) 0.0641(11) Uani 1 1 d . . . . .
H19' H 0.4806 0.9086 0.3599 0.077 Uiso 1 1 calc R . . . .
C20' C 0.40834(18) 1.0076(3) 0.3759(5) 0.0742(13) Uani 1 1 d . . . . .
H20' H 0.4297 1.0726 0.3695 0.089 Uiso 1 1 calc R . . . .
C21' C 0.34624(17) 1.0093(3) 0.3912(3) 0.0586(10) Uani 1 1 d . . . . .
C22' C 0.31515(17) 0.9130(3) 0.3992(3) 0.0579(10) Uani 1 1 d . . . . .
H22' H 0.2733 0.9138 0.4087 0.070 Uiso 1 1 calc R . . . .
C23' C 0.34531(16) 0.8154(3) 0.3934(3) 0.0535(10) Uani 1 1 d . . . . .
H23' H 0.3236 0.7506 0.3987 0.064 Uiso 1 1 calc R . . . .
C24' C 0.3432(3) 1.2037(3) 0.3999(6) 0.124(3) Uani 1 1 d . . . . .
H24D H 0.3743 1.2038 0.4497 0.187 Uiso 1 1 calc GR . . . .
H24E H 0.3146 1.2610 0.4131 0.187 Uiso 1 1 calc GR . . . .
H24F H 0.3615 1.2151 0.3364 0.187 Uiso 1 1 calc GR . . . .
F1' F 0.64482(13) 0.08385(18) 0.3682(2) 0.0829(8) Uani 1 1 d . . . . .
O1' O 0.40088(13) 0.4314(2) 0.3993(3) 0.0744(10) Uani 1 1 d . . . . .
O2' O 0.48173(11) 0.32631(19) 0.3940(2) 0.0567(7) Uani 1 1 d . . . . .
O3' O 0.31246(14) 1.1014(2) 0.4007(3) 0.0941(13) Uani 1 1 d . . . . .

loop_
_atom_site_aniso_label
_atom_site_aniso_U_11
_atom_site_aniso_U_22
_atom_site_aniso_U_33
_atom_site_aniso_U_23
_atom_site_aniso_U_13
_atom_site_aniso_U_12
C1 0.0425(18) 0.055(2) 0.060(2) 0.0008(19) 0.0071(19) 0.0045(17)
C2 0.0421(17) 0.0502(18) 0.0488(19) -0.0002(17) 0.0061(19) 0.0039(15)
C3 0.0427(17) 0.0472(18) 0.0426(17) -0.0002(16) 0.0025(17) 0.0042(14)
C4 0.0455(18) 0.0513(19) 0.0461(19) -0.0015(17) 0.0009(18) 0.0043(15)
C5 0.0439(19) 0.052(2) 0.057(2) -0.0003(18) -0.001(2) 0.0018(16)
C6 0.060(2) 0.048(2) 0.085(3) -0.003(2) -0.005(2) 0.0042(18)
C7 0.062(2) 0.048(2) 0.080(3) -0.001(2) -0.005(3) 0.0169(18)
C8 0.047(2) 0.063(2) 0.079(3) -0.005(2) -0.005(2) 0.0113(18)
C9 0.0461(18) 0.055(2) 0.064(3) -0.005(2) -0.0057(19) 0.0008(18)
C10 0.047(2) 0.0458(18) 0.063(2) -0.0030(19) -0.011(2) 0.0052(15)
C11 0.048(2) 0.063(2) 0.077(3) 0.006(2) -0.004(2) -0.0006(19)
C12 0.051(2) 0.076(3) 0.120(4) 0.022(3) -0.011(3) -0.008(2)
C13 0.075(3) 0.059(3) 0.164(7) 0.005(4) -0.042(4) -0.012(3)
C14 0.093(4) 0.066(3) 0.129(5) -0.033(3) -0.036(4) 0.012(3)
C15 0.069(3) 0.066(3) 0.081(3) -0.019(2) -0.016(2) 0.012(2)
C16 0.0426(18) 0.058(2) 0.0475(19) 0.0013(18) 0.0023(19) 0.0029(17)
C17 0.0494(19) 0.055(2) 0.051(2) 0.0024(19) 0.0016(19) 0.0077(17)
C18 0.0477(19) 0.057(2) 0.0435(19) -0.0027(18) 0.0028(19) 0.0080(16)
C19 0.0397(18) 0.062(2) 0.074(3) -0.005(2) -0.001(2) 0.0045(17)
C20 0.051(2) 0.053(2) 0.080(3) -0.005(2) 0.002(2) -0.0034(18)
C21 0.0481(18) 0.0474(19) 0.051(2) -0.0018(18) 0.005(2) 0.0052(16)
C22 0.0398(17) 0.056(2) 0.052(2) -0.0025(18) 0.0011(18) 0.0008(16)
C23 0.0496(19) 0.0435(18) 0.049(2) -0.0017(17) 0.0008(18) 0.0009(15)
C24 0.080(3) 0.046(2) 0.114(4) -0.006(3) 0.000(3) 0.000(2)
F1 0.0823(17) 0.0542(12) 0.148(3) -0.0063(18) -0.0159(19) 0.0226(14)
O1 0.0405(13) 0.0675(18) 0.105(3) 0.0047(18) 0.0049(17) 0.0000(13)
O2 0.0426(13) 0.0515(14) 0.084(2) 0.0007(14) -0.0030(14) 0.0007(12)
O3 0.0555(15) 0.0471(14) 0.087(2) -0.0041(15) 0.0018(16) 0.0065(12)
C1' 0.047(2) 0.052(2) 0.058(2) -0.0043(19) 0.0001(19) 0.0060(16)
C2' 0.0424(17) 0.0499(19) 0.0447(19) -0.0015(17) -0.0050(17) 0.0042(15)
C3' 0.0482(18) 0.0445(17) 0.0388(17) -0.0003(17) -0.0009(17) 0.0040(15)
C4' 0.0461(18) 0.0512(18) 0.0398(17) 0.0036(18) -0.0030(17) 0.0080(15)
C5' 0.0466(19) 0.0519(19) 0.048(2) 0.0010(19) -0.0024(19) 0.0061(15)
C6' 0.064(2) 0.0465(19) 0.061(2) -0.0008(19) -0.004(2) 0.0056(18)
C7' 0.066(3) 0.052(2) 0.059(2) -0.002(2) -0.010(2) 0.0185(19)
C8' 0.054(2) 0.064(2) 0.060(3) -0.005(2) -0.005(2) 0.016(2)
C9' 0.0476(19) 0.062(2) 0.052(2) -0.0009(19) -0.0009(18) 0.0043(17)
C10' 0.047(2) 0.0468(18) 0.056(2) -0.0001(19) 0.0052(19) 0.0050(15)
C11' 0.051(2) 0.059(2) 0.062(2) -0.002(2) -0.0024(19) -0.0019(18)
C12' 0.058(3) 0.072(3) 0.103(4) -0.014(3) -0.008(3) -0.009(2)
C13' 0.067(3) 0.057(3) 0.155(6) 0.006(4) 0.008(4) -0.010(2)
C14' 0.071(3) 0.061(3) 0.133(5) 0.035(3) 0.010(3) 0.004(2)
C15' 0.060(2) 0.061(2) 0.076(3) 0.014(2) 0.004(2) 0.007(2)
C16' 0.0435(18) 0.057(2) 0.050(2) -0.0006(19) -0.0034(18) 0.0052(17)
C17' 0.051(2) 0.053(2) 0.048(2) -0.0008(19) 0.0006(19) 0.0061(17)
C18' 0.0494(19) 0.0471(18) 0.0462(19) -0.0012(18) 0.0011(19) 0.0096(15)
C19' 0.0424(19) 0.060(2) 0.090(3) 0.003(2) 0.008(2) 0.0053(17)
C20' 0.051(2) 0.051(2) 0.121(4) 0.007(3) 0.010(3) -0.0054(18)
C21' 0.050(2) 0.0446(19) 0.081(3) 0.001(2) -0.001(2) 0.0067(16)
C22' 0.0425(18) 0.051(2) 0.080(3) -0.003(2) 0.004(2) 0.0052(16)
C23' 0.047(2) 0.0461(19) 0.067(3) -0.0032(19) 0.000(2) -0.0013(16)
C24' 0.092(4) 0.043(2) 0.238(9) 0.003(4) 0.017(5) 0.008(2)
F1' 0.0915(18) 0.0551(13) 0.102(2) -0.0038(14) -0.0059(18) 0.0271(12)
O1' 0.0452(15) 0.0634(16) 0.115(3) 0.0017(18) 0.0059(17) 0.0040(13)
O2' 0.0464(14) 0.0487(13) 0.0751(19) 0.0017(14) -0.0008(14) 0.0030(11)
O3' 0.0612(18) 0.0459(14) 0.175(4) -0.001(2) 0.010(2) 0.0111(13)

loop_
_atom_type_symbol
_atom_type_description
_atom_type_scat_dispersion_real
_atom_type_scat_dispersion_imag
_atom_type_scat_source
C C 0.0181 0.0091 'International Tables Vol C Tables 4.2.6.8 and 6.1.1.4'
H H 0.0000 0.0000 'International Tables Vol C Tables 4.2.6.8 and 6.1.1.4'
F F 0.0727 0.0534 'International Tables Vol C Tables 4.2.6.8 and 6.1.1.4'
O O 0.0492 0.0322 'International Tables Vol C Tables 4.2.6.8 and 6.1.1.4'

loop_
_geom_angle_atom_site_label_1
_geom_angle_atom_site_label_2
_geom_angle_atom_site_label_3
_geom_angle
_geom_angle_site_symmetry_1
_geom_angle_site_symmetry_3
_geom_angle_publ_flag
O1 C1 C2 126.0(4) . . ?
O1 C1 O2 116.8(4) . . ?
O2 C1 C2 117.2(3) . . ?
C3 C2 C1 121.3(3) . . ?
C3 C2 C16 123.8(3) . . ?
C16 C2 C1 114.9(3) . . ?
C2 C3 C4 118.8(3) . . ?
C2 C3 C10 120.5(3) . . ?
C4 C3 C10 120.8(3) . . ?
C5 C4 C3 119.5(3) . . ?
C5 C4 C9 116.5(3) . . ?
C9 C4 C3 124.0(3) . . ?
C6 C5 C4 123.3(3) . . ?
C6 C5 O2 116.1(3) . . ?
O2 C5 C4 120.6(3) . . ?
C5 C6 H6 121.4 . . ?
C7 C6 C5 117.1(4) . . ?
C7 C6 H6 121.4 . . ?
C8 C7 C6 123.3(3) . . ?
F1 C7 C6 118.3(4) . . ?
F1 C7 C8 118.4(4) . . ?
C7 C8 H8 120.9 . . ?
C7 C8 C9 118.2(4) . . ?
C9 C8 H8 120.9 . . ?
C4 C9 H9 119.3 . . ?
C8 C9 C4 121.5(4) . . ?
C8 C9 H9 119.3 . . ?
C11 C10 C3 120.7(4) . . ?
C11 C10 C15 118.9(4) . . ?
C15 C10 C3 120.4(4) . . ?
C10 C11 H11 119.8 . . ?
C12 C11 C10 120.3(5) . . ?
C12 C11 H11 119.8 . . ?
C11 C12 H12 120.0 . . ?
C13 C12 C11 120.0(5) . . ?
C13 C12 H12 120.0 . . ?
C12 C13 H13 120.0 . . ?
C14 C13 C12 119.9(5) . . ?
C14 C13 H13 120.0 . . ?
C13 C14 H14 119.5 . . ?
C13 C14 C15 121.0(5) . . ?
C15 C14 H14 119.5 . . ?
C10 C15 H15 120.1 . . ?
C14 C15 C10 119.8(5) . . ?
C14 C15 H15 120.1 . . ?
C17 C16 C2 177.5(4) . . ?
C16 C17 C18 178.4(4) . . ?
C19 C18 C17 121.8(3) . . ?
C19 C18 C23 118.5(3) . . ?
C23 C18 C17 119.6(3) . . ?
C18 C19 H19 119.4 . . ?
C18 C19 C20 121.2(4) . . ?
C20 C19 H19 119.4 . . ?
C19 C20 H20 119.9 . . ?
C21 C20 C19 120.1(4) . . ?
C21 C20 H20 119.9 . . ?
C22 C21 C20 119.2(3) . . ?
O3 C21 C20 125.1(3) . . ?
O3 C21 C22 115.8(3) . . ?
C21 C22 H22 119.4 . . ?
C23 C22 C21 121.1(3) . . ?
C23 C22 H22 119.4 . . ?
C18 C23 H23 120.1 . . ?
C22 C23 C18 119.8(3) . . ?
C22 C23 H23 120.1 . . ?
H24A C24 H24B 109.5 . . ?
H24A C24 H24C 109.5 . . ?
H24B C24 H24C 109.5 . . ?
O3 C24 H24A 109.5 . . ?
O3 C24 H24B 109.5 . . ?
O3 C24 H24C 109.5 . . ?
C1 O2 C5 122.4(3) . . ?
C21 O3 C24 117.5(3) . . ?
O1' C1' C2' 126.2(3) . . ?
O1' C1' O2' 116.3(3) . . ?
O2' C1' C2' 117.5(3) . . ?
C3' C2' C1' 121.6(3) . . ?
C3' C2' C16' 123.4(3) . . ?
C16' C2' C1' 115.0(3) . . ?
C2' C3' C4' 118.5(3) . . ?
C2' C3' C10' 120.7(3) . . ?
C4' C3' C10' 120.8(3) . . ?
C5' C4' C3' 119.2(3) . . ?
C5' C4' C9' 116.9(3) . . ?
C9' C4' C3' 123.9(3) . . ?
C4' C5' C6' 122.7(3) . . ?
O2' C5' C4' 121.3(3) . . ?
O2' C5' C6' 115.9(3) . . ?
C5' C6' H6' 121.4 . . ?
C7' C6' C5' 117.3(4) . . ?
C7' C6' H6' 121.4 . . ?
C6' C7' C8' 123.2(3) . . ?
F1' C7' C6' 117.8(4) . . ?
F1' C7' C8' 119.1(4) . . ?
C7' C8' H8' 120.7 . . ?
C7' C8' C9' 118.6(4) . . ?
C9' C8' H8' 120.7 . . ?
C4' C9' H9' 119.3 . . ?
C8' C9' C4' 121.3(4) . . ?
C8' C9' H9' 119.3 . . ?
C11' C10' C3' 120.0(4) . . ?
C15' C10' C3' 120.9(4) . . ?
C15' C10' C11' 119.1(4) . . ?
C10' C11' H11' 120.0 . . ?
C12' C11' C10' 120.0(4) . . ?
C12' C11' H11' 120.0 . . ?
C11' C12' H12' 119.8 . . ?
C13' C12' C11' 120.4(5) . . ?
C13' C12' H12' 119.8 . . ?
C12' C13' H13' 119.9 . . ?
C12' C13' C14' 120.2(5) . . ?
C14' C13' H13' 119.9 . . ?
C13' C14' H14' 119.9 . . ?
C13' C14' C15' 120.1(5) . . ?
C15' C14' H14' 119.9 . . ?
C10' C15' C14' 120.1(5) . . ?
C10' C15' H15' 119.9 . . ?
C14' C15' H15' 119.9 . . ?
C17' C16' C2' 178.1(4) . . ?
C16' C17' C18' 179.1(5) . . ?
C19' C18' C17' 121.2(3) . . ?
C19' C18' C23' 118.4(3) . . ?
C23' C18' C17' 120.4(3) . . ?
C18' C19' H19' 119.6 . . ?
C18' C19' C20' 120.8(4) . . ?
C20' C19' H19' 119.6 . . ?
C19' C20' H20' 120.0 . . ?
C21' C20' C19' 120.1(4) . . ?
C21' C20' H20' 120.0 . . ?
C22' C21' C20' 119.4(3) . . ?
O3' C21' C20' 124.6(4) . . ?
O3' C21' C22' 116.0(3) . . ?
C21' C22' H22' 119.7 . . ?
C21' C22' C23' 120.5(4) . . ?
C23' C22' H22' 119.7 . . ?
C18' C23' H23' 119.6 . . ?
C22' C23' C18' 120.7(3) . . ?
C22' C23' H23' 119.6 . . ?
H24D C24' H24E 109.5 . . ?
H24D C24' H24F 109.5 . . ?
H24E C24' H24F 109.5 . . ?
O3' C24' H24D 109.5 . . ?
O3' C24' H24E 109.5 . . ?
O3' C24' H24F 109.5 . . ?
C5' O2' C1' 121.7(3) . . ?
C21' O3' C24' 118.2(4) . . ?

loop_
_geom_bond_atom_site_label_1
_geom_bond_atom_site_label_2
_geom_bond_distance
_geom_bond_site_symmetry_2
_geom_bond_publ_flag
C1 C2 1.463(5) . ?
C1 O1 1.202(4) . ?
C1 O2 1.375(4) . ?
C2 C3 1.370(5) . ?
C2 C16 1.424(5) . ?
C3 C4 1.446(5) . ?
C3 C10 1.486(5) . ?
C4 C5 1.390(5) . ?
C4 C9 1.406(5) . ?
C5 C6 1.377(5) . ?
C5 O2 1.379(4) . ?
C6 H6 0.9300 . ?
C6 C7 1.369(6) . ?
C7 C8 1.369(5) . ?
C7 F1 1.357(4) . ?
C8 H8 0.9300 . ?
C8 C9 1.383(5) . ?
C9 H9 0.9300 . ?
C10 C11 1.388(6) . ?
C10 C15 1.388(6) . ?
C11 H11 0.9300 . ?
C11 C12 1.380(6) . ?
C12 H12 0.9300 . ?
C12 C13 1.377(9) . ?
C13 H13 0.9300 . ?
C13 C14 1.359(9) . ?
C14 H14 0.9300 . ?
C14 C15 1.378(7) . ?
C15 H15 0.9300 . ?
C16 C17 1.197(5) . ?
C17 C18 1.429(5) . ?
C18 C19 1.376(5) . ?
C18 C23 1.407(5) . ?
C19 H19 0.9300 . ?
C19 C20 1.385(5) . ?
C20 H20 0.9300 . ?
C20 C21 1.382(5) . ?
C21 C22 1.380(5) . ?
C21 O3 1.360(4) . ?
C22 H22 0.9300 . ?
C22 C23 1.378(5) . ?
C23 H23 0.9300 . ?
C24 H24A 0.9600 . ?
C24 H24B 0.9600 . ?
C24 H24C 0.9600 . ?
C24 O3 1.421(5) . ?
C1' C2' 1.455(5) . ?
C1' O1' 1.204(4) . ?
C1' O2' 1.381(4) . ?
C2' C3' 1.367(4) . ?
C2' C16' 1.424(4) . ?
C3' C4' 1.450(4) . ?
C3' C10' 1.476(5) . ?
C4' C5' 1.386(5) . ?
C4' C9' 1.408(5) . ?
C5' C6' 1.389(4) . ?
C5' O2' 1.376(4) . ?
C6' H6' 0.9300 . ?
C6' C7' 1.365(6) . ?
C7' C8' 1.367(6) . ?
C7' F1' 1.356(4) . ?
C8' H8' 0.9300 . ?
C8' C9' 1.379(5) . ?
C9' H9' 0.9300 . ?
C10' C11' 1.395(5) . ?
C10' C15' 1.384(5) . ?
C11' H11' 0.9300 . ?
C11' C12' 1.386(6) . ?
C12' H12' 0.9300 . ?
C12' C13' 1.365(8) . ?
C13' H13' 0.9300 . ?
C13' C14' 1.380(8) . ?
C14' H14' 0.9300 . ?
C14' C15' 1.388(6) . ?
C15' H15' 0.9300 . ?
C16' C17' 1.200(5) . ?
C17' C18' 1.431(4) . ?
C18' C19' 1.376(5) . ?
C18' C23' 1.392(5) . ?
C19' H19' 0.9300 . ?
C19' C20' 1.384(5) . ?
C20' H20' 0.9300 . ?
C20' C21' 1.381(5) . ?
C21' C22' 1.371(5) . ?
C21' O3' 1.358(4) . ?
C22' H22' 0.9300 . ?
C22' C23' 1.372(5) . ?
C23' H23' 0.9300 . ?
C24' H24D 0.9600 . ?
C24' H24E 0.9600 . ?
C24' H24F 0.9600 . ?
C24' O3' 1.427(5) . ?

loop_
_geom_torsion_atom_site_label_1
_geom_torsion_atom_site_label_2
_geom_torsion_atom_site_label_3
_geom_torsion_atom_site_label_4
_geom_torsion
_geom_torsion_site_symmetry_1
_geom_torsion_site_symmetry_2
_geom_torsion_site_symmetry_3
_geom_torsion_site_symmetry_4
_geom_torsion_publ_flag
C1 C2 C3 C4 -0.8(6) . . . . ?
C1 C2 C3 C10 178.9(4) . . . . ?
C2 C1 O2 C5 4.8(6) . . . . ?
C2 C3 C4 C5 2.4(6) . . . . ?
C2 C3 C4 C9 -175.0(4) . . . . ?
C2 C3 C10 C11 -120.4(4) . . . . ?
C2 C3 C10 C15 58.4(5) . . . . ?
C3 C4 C5 C6 -179.5(4) . . . . ?
C3 C4 C5 O2 -0.4(6) . . . . ?
C3 C4 C9 C8 178.3(4) . . . . ?
C3 C10 C11 C12 177.3(4) . . . . ?
C3 C10 C15 C14 -177.8(4) . . . . ?
C4 C3 C10 C11 59.3(5) . . . . ?
C4 C3 C10 C15 -121.9(4) . . . . ?
C4 C5 C6 C7 2.0(7) . . . . ?
C4 C5 O2 C1 -3.4(6) . . . . ?
C5 C4 C9 C8 0.8(6) . . . . ?
C5 C6 C7 C8 -1.0(8) . . . . ?
C5 C6 C7 F1 179.2(4) . . . . ?
C6 C5 O2 C1 175.8(4) . . . . ?
C6 C7 C8 C9 0.0(8) . . . . ?
C7 C8 C9 C4 0.1(7) . . . . ?
C9 C4 C5 C6 -1.9(6) . . . . ?
C9 C4 C5 O2 177.2(4) . . . . ?
C10 C3 C4 C5 -177.3(4) . . . . ?
C10 C3 C4 C9 5.2(6) . . . . ?
C10 C11 C12 C13 1.5(7) . . . . ?
C11 C10 C15 C14 1.0(6) . . . . ?
C11 C12 C13 C14 -0.9(8) . . . . ?
C12 C13 C14 C15 0.4(9) . . . . ?
C13 C14 C15 C10 -0.5(8) . . . . ?
C15 C10 C11 C12 -1.5(6) . . . . ?
C16 C2 C3 C4 -179.5(4) . . . . ?
C16 C2 C3 C10 0.3(6) . . . . ?
C17 C18 C19 C20 179.2(4) . . . . ?
C17 C18 C23 C22 -179.7(4) . . . . ?
C18 C19 C20 C21 0.8(7) . . . . ?
C19 C18 C23 C22 -0.1(6) . . . . ?
C19 C20 C21 C22 -0.9(7) . . . . ?
C19 C20 C21 O3 179.9(4) . . . . ?
C20 C21 C22 C23 0.5(7) . . . . ?
C20 C21 O3 C24 3.8(7) . . . . ?
C21 C22 C23 C18 0.0(6) . . . . ?
C22 C21 O3 C24 -175.5(4) . . . . ?
C23 C18 C19 C20 -0.3(7) . . . . ?
F1 C7 C8 C9 179.8(4) . . . . ?
O1 C1 C2 C3 178.6(4) . . . . ?
O1 C1 C2 C16 -2.6(7) . . . . ?
O1 C1 O2 C5 -176.3(4) . . . . ?
O2 C1 C2 C3 -2.7(6) . . . . ?
O2 C1 C2 C16 176.1(3) . . . . ?
O2 C5 C6 C7 -177.2(4) . . . . ?
O3 C21 C22 C23 179.8(3) . . . . ?
C1' C2' C3' C4' 3.7(6) . . . . ?
C1' C2' C3' C10' -176.2(4) . . . . ?
C2' C1' O2' C5' -2.5(6) . . . . ?
C2' C3' C4' C5' -3.5(6) . . . . ?
C2' C3' C4' C9' 174.1(4) . . . . ?
C2' C3' C10' C11' 120.5(4) . . . . ?
C2' C3' C10' C15' -57.7(5) . . . . ?
C3' C4' C5' C6' 179.4(4) . . . . ?
C3' C4' C5' O2' 0.3(6) . . . . ?
C3' C4' C9' C8' -178.6(4) . . . . ?
C3' C10' C11' C12' -176.4(4) . . . . ?
C3' C10' C15' C14' 177.0(4) . . . . ?
C4' C3' C10' C11' -59.4(5) . . . . ?
C4' C3' C10' C15' 122.4(4) . . . . ?
C4' C5' C6' C7' -1.1(7) . . . . ?
C4' C5' O2' C1' 2.7(6) . . . . ?
C5' C4' C9' C8' -1.0(6) . . . . ?
C5' C6' C7' C8' -0.2(7) . . . . ?
C5' C6' C7' F1' -179.5(4) . . . . ?
C6' C5' O2' C1' -176.5(4) . . . . ?
C6' C7' C8' C9' 0.8(7) . . . . ?
C7' C8' C9' C4' -0.2(6) . . . . ?
C9' C4' C5' C6' 1.7(6) . . . . ?
C9' C4' C5' O2' -177.5(4) . . . . ?
C10' C3' C4' C5' 176.4(4) . . . . ?
C10' C3' C4' C9' -6.0(6) . . . . ?
C10' C11' C12' C13' -1.1(7) . . . . ?
C11' C10' C15' C14' -1.1(6) . . . . ?
C11' C12' C13' C14' -0.2(8) . . . . ?
C12' C13' C14' C15' 0.9(9) . . . . ?
C13' C14' C15' C10' -0.2(8) . . . . ?
C15' C10' C11' C12' 1.8(6) . . . . ?
C16' C2' C3' C4' -178.7(4) . . . . ?
C16' C2' C3' C10' 1.4(6) . . . . ?
C17' C18' C19' C20' -177.6(5) . . . . ?
C17' C18' C23' C22' 177.5(4) . . . . ?
C18' C19' C20' C21' 0.0(9) . . . . ?
C19' C18' C23' C22' -1.1(7) . . . . ?
C19' C20' C21' C22' -0.9(9) . . . . ?
C19' C20' C21' O3' 178.0(5) . . . . ?
C20' C21' C22' C23' 0.8(8) . . . . ?
C20' C21' O3' C24' -3.3(9) . . . . ?
C21' C22' C23' C18' 0.2(7) . . . . ?
C22' C21' O3' C24' 175.7(5) . . . . ?
C23' C18' C19' C20' 0.9(7) . . . . ?
F1' C7' C8' C9' -179.9(4) . . . . ?
O1' C1' C2' C3' 177.3(4) . . . . ?
O1' C1' C2' C16' -0.5(7) . . . . ?
O1' C1' O2' C5' 179.2(4) . . . . ?
O2' C1' C2' C3' -0.9(6) . . . . ?
O2' C1' C2' C16' -178.6(3) . . . . ?
O2' C5' C6' C7' 178.1(4) . . . . ?
O3' C21' C22' C23' -178.2(4) . . . . ?
